data_4347739
loop_
_publ_author_name
'Winston, Matthew S.'
'Batista, Enrique R.'
'Yang, Ping'
'Tondreau, Aaron M.'
'Boncella, James M.'

_publ_section_title
;
 Extending Stannyl Anion Chemistry to the Actinides: Synthesis and
 Characterization of a Uranium-Tin Bond.
;
_journal_issue 11
_journal_name_full 'Inorganic chemistry'
_journal_page_first 5534
_journal_page_last 5539
_journal_paper_doi 10.1021/acs.inorgchem.6b00543
_journal_volume 55
_journal_year 2016
_chemical_formula_sum 'C35 H35 Cl4 Li N7 U'
_chemical_formula_weight 940.45
_space_group_IT_number 14
_space_group_name_Hall '-P 2ybc'
_space_group_name_H-M_alt 'P 1 21/c 1'
_symmetry_cell_setting monoclinic
_symmetry_space_group_name_H-M 'P 1 21/c 1'
_atom_sites_solution_hydrogens geom
_atom_sites_solution_primary direct
_atom_sites_solution_secondary difmap
_audit_creation_method SHELXL-97
_cell_angle_alpha 90.00
_cell_angle_beta 113.735(2)
_cell_angle_gamma 90.00
_cell_formula_units_Z 4
_cell_length_a 17.762(4)
_cell_length_b 11.798(3)
_cell_length_c 19.524(4)
_cell_measurement_reflns_used 9949
_cell_measurement_temperature 100(2)
_cell_measurement_theta_max 28.23
_cell_measurement_theta_min 2.51
_cell_volume 3745.3(15)
_computing_cell_refinement 'Bruker SAINT'
_computing_data_collection 'Bruker APEX2'
_computing_data_reduction 'Bruker SAINT'
_computing_molecular_graphics 'Bruker SHELXTL'
_computing_publication_material 'Bruker SHELXTL'
_computing_structure_refinement 'SHELXL-2014 (Sheldrick 2014)'
_computing_structure_solution 'SHELXS-97 (Sheldrick 2008)'
_diffrn_ambient_temperature 100(2)
_diffrn_measured_fraction_theta_full 0.995
_diffrn_measured_fraction_theta_max 0.995
_diffrn_measurement_device_type 'Bruker APEX-II CCD'
_diffrn_measurement_method '\f and \w scans'
_diffrn_radiation_monochromator graphite
_diffrn_radiation_source 'fine-focus sealed tube'
_diffrn_radiation_type MoK\a
_diffrn_radiation_wavelength 0.71073
_diffrn_reflns_av_R_equivalents 0.0410
_diffrn_reflns_av_sigmaI/netI 0.0347
_diffrn_reflns_limit_h_max 23
_diffrn_reflns_limit_h_min -23
_diffrn_reflns_limit_k_max 15
_diffrn_reflns_limit_k_min -15
_diffrn_reflns_limit_l_max 25
_diffrn_reflns_limit_l_min -26
_diffrn_reflns_number 44103
_diffrn_reflns_theta_full 28.28
_diffrn_reflns_theta_max 28.28
_diffrn_reflns_theta_min 2.51
_exptl_absorpt_coefficient_mu 4.654
_exptl_absorpt_correction_T_max 0.7457
_exptl_absorpt_correction_T_min 0.6454
_exptl_absorpt_correction_type empirical
_exptl_absorpt_process_details SADABS
_exptl_crystal_colour blue
_exptl_crystal_density_diffrn 1.668
_exptl_crystal_density_method 'not measured'
_exptl_crystal_description block
_exptl_crystal_F_000 1828
_exptl_crystal_size_max 0.17
_exptl_crystal_size_mid 0.15
_exptl_crystal_size_min 0.15
_refine_diff_density_max 4.442
_refine_diff_density_min -3.820
_refine_diff_density_rms 0.236
_refine_ls_extinction_method none
_refine_ls_goodness_of_fit_ref 1.278
_refine_ls_hydrogen_treatment constr
_refine_ls_matrix_type full
_refine_ls_number_parameters 433
_refine_ls_number_reflns 9257
_refine_ls_number_restraints 0
_refine_ls_restrained_S_all 1.278
_refine_ls_R_factor_all 0.0785
_refine_ls_R_factor_gt 0.0645
_refine_ls_shift/su_max 0.001
_refine_ls_shift/su_mean 0.000
_refine_ls_structure_factor_coef Fsqd
_refine_ls_weighting_details 'calc w=1/[\s^2^(Fo^2^)+(0.0000P)^2^+120.9876P] where P=(Fo^2^+2Fc^2^)/3'
_refine_ls_weighting_scheme calc
_refine_ls_wR_factor_gt 0.1580
_refine_ls_wR_factor_ref 0.1629
_reflns_number_gt 7381
_reflns_number_total 9257
_reflns_threshold_expression >2sigma(I)
_cod_data_source_file ic6b00543_si_003.cif
_cod_data_source_block mwuiii_stuff
_cod_depositor_comments
;
The following automatic conversions were performed:

data item '_symmetry_cell_setting' value 'Monoclinic' was changed to
'monoclinic' in accordance with the
/home/saulius/struct/COD-crude-data/automatic-downloads/DataCite-retrospective/ACS/depositions/lib/dictionaries/cif_core.dic
dictionary named 'cif_core.dic' version 2.4.2 last updated on
2011-04-26.

Automatic conversion script
Id: cif_fix_values 6909 2019-04-08 15:41:33Z antanas 
;
_cod_original_cell_volume 3745.3(14)
_cod_original_sg_symbol_H-M P2(1)/c
_cod_database_code 4347739

loop_
_symmetry_equiv_pos_as_xyz
'x, y, z'
'-x, y+1/2, -z+1/2'
'-x, -y, -z'
'x, -y-1/2, z-1/2'

loop_
_atom_site_label
_atom_site_type_symbol
_atom_site_fract_x
_atom_site_fract_y
_atom_site_fract_z
_atom_site_U_iso_or_equiv
_atom_site_adp_type
_atom_site_occupancy
_atom_site_symmetry_multiplicity
_atom_site_calc_flag
_atom_site_refinement_flags
U1 U 0.74429(2) 0.25267(3) 0.473766(18) 0.01220(10) Uani 1 1 d .
N5 N 0.7311(5) -0.2090(8) 0.6452(5) 0.0187(18) Uani 1 1 d .
C23 C 0.6167(7) -0.3525(10) 0.6622(6) 0.025(2) Uani 1 1 d .
H23 H 0.5770 -0.4015 0.6676 0.030 Uiso 1 1 calc R
C25 C 0.7501(7) -0.3185(9) 0.6649(6) 0.022(2) Uani 1 1 d .
H25 H 0.8037 -0.3453 0.6742 0.027 Uiso 1 1 calc R
C21 C 0.6579(7) -0.1710(9) 0.6370(6) 0.021(2) Uani 1 1 d .
H21 H 0.6459 -0.0931 0.6255 0.025 Uiso 1 1 calc R
C24 C 0.6932(7) -0.3921(10) 0.6718(7) 0.028(3) Uani 1 1 d .
H24 H 0.7067 -0.4697 0.6832 0.034 Uiso 1 1 calc R
C22 C 0.5989(7) -0.2377(10) 0.6442(6) 0.026(2) Uani 1 1 d .
H22 H 0.5468 -0.2071 0.6371 0.032 Uiso 1 1 calc R
N3 N 0.6397(5) 0.2872(7) 0.5464(5) 0.0163(17) Uani 1 1 d .
N1 N 0.8100(5) 0.4023(7) 0.4056(5) 0.0152(16) Uani 1 1 d .
N2 N 0.9127(5) 0.2164(7) 0.5336(5) 0.0159(16) Uani 1 1 d .
C8 C 1.0723(7) 0.1317(10) 0.6079(7) 0.026(2) Uani 1 1 d .
H8 H 1.1257 0.1005 0.6329 0.031 Uiso 1 1 calc R
C6 C 0.9507(7) 0.2161(9) 0.6093(6) 0.020(2) Uani 1 1 d .
H6 H 0.9221 0.2455 0.6374 0.024 Uiso 1 1 calc R
C9 C 1.0348(7) 0.1352(10) 0.5304(6) 0.025(2) Uani 1 1 d .
H9 H 1.0630 0.1088 0.5012 0.029 Uiso 1 1 calc R
C10 C 0.9558(6) 0.1778(9) 0.4961(6) 0.021(2) Uani 1 1 d .
H10 H 0.9309 0.1796 0.4430 0.025 Uiso 1 1 calc R
C7 C 1.0299(7) 0.1746(9) 0.6474(6) 0.023(2) Uani 1 1 d .
H7 H 1.0547 0.1759 0.7005 0.028 Uiso 1 1 calc R
C12 C 0.6251(7) 0.3102(10) 0.6626(6) 0.023(2) Uani 1 1 d .
H12 H 0.6486 0.3028 0.7155 0.027 Uiso 1 1 calc R
C15 C 0.5637(7) 0.3277(10) 0.5131(6) 0.024(2) Uani 1 1 d .
H15 H 0.5414 0.3353 0.4602 0.029 Uiso 1 1 calc R
C14 C 0.5148(7) 0.3595(11) 0.5497(7) 0.030(3) Uani 1 1 d .
H14 H 0.4605 0.3866 0.5223 0.036 Uiso 1 1 calc R
C11 C 0.6698(7) 0.2800(8) 0.6225(5) 0.018(2) Uani 1 1 d .
H11 H 0.7242 0.2528 0.6489 0.021 Uiso 1 1 calc R
N7 N 0.9168(6) -0.1709(8) 0.6445(5) 0.0216(19) Uani 1 1 d .
C13 C 0.5459(7) 0.3514(10) 0.6265(6) 0.025(2) Uani 1 1 d .
H13 H 0.5142 0.3732 0.6536 0.030 Uiso 1 1 calc R
C31 C 0.9424(7) -0.2746(10) 0.6353(7) 0.026(2) Uani 1 1 d .
H31 H 0.9030 -0.3265 0.6033 0.031 Uiso 1 1 calc R
C34 C 1.0542(8) -0.1265(14) 0.7265(7) 0.040(3) Uani 1 1 d .
H34 H 1.0916 -0.0728 0.7586 0.048 Uiso 1 1 calc R
C35 C 0.9721(8) -0.1003(10) 0.6893(6) 0.029(3) Uani 1 1 d .
H35 H 0.9543 -0.0269 0.6965 0.034 Uiso 1 1 calc R
C33 C 1.0808(8) -0.2311(15) 0.7162(7) 0.045(4) Uani 1 1 d .
H33 H 1.1374 -0.2504 0.7398 0.054 Uiso 1 1 calc R
C32 C 1.0233(8) -0.3097(14) 0.6701(7) 0.039(3) Uani 1 1 d .
H32 H 1.0395 -0.3841 0.6631 0.047 Uiso 1 1 calc R
C2 C 0.7996(6) 0.4910(9) 0.2907(6) 0.020(2) Uani 1 1 d .
H2 H 0.7749 0.4917 0.2376 0.024 Uiso 1 1 calc R
C5 C 0.8698(6) 0.4780(9) 0.4431(6) 0.020(2) Uani 1 1 d .
H5 H 0.8952 0.4735 0.4961 0.025 Uiso 1 1 calc R
C3 C 0.8592(7) 0.5696(10) 0.3299(7) 0.026(2) Uani 1 1 d .
H3 H 0.8751 0.6274 0.3045 0.031 Uiso 1 1 calc R
C1 C 0.7764(6) 0.4105(8) 0.3311(5) 0.017(2) Uani 1 1 d .
H1 H 0.7341 0.3585 0.3038 0.020 Uiso 1 1 calc R
C4 C 0.8954(7) 0.5617(9) 0.4076(6) 0.024(2) Uani 1 1 d .
H4 H 0.9374 0.6134 0.4361 0.029 Uiso 1 1 calc R
N4 N 0.6153(5) 0.1000(7) 0.4143(4) 0.0147(16) Uani 1 1 d .
C16 C 0.5887(7) 0.0307(9) 0.4547(6) 0.022(2) Uani 1 1 d .
H16 H 0.6134 0.0367 0.5077 0.027 Uiso 1 1 calc R
C20 C 0.5782(6) 0.0914(9) 0.3392(5) 0.017(2) Uani 1 1 d .
H20 H 0.5954 0.1403 0.3096 0.021 Uiso 1 1 calc R
C18 C 0.4897(7) -0.0575(10) 0.3451(7) 0.028(2) Uani 1 1 d .
H18 H 0.4472 -0.1112 0.3215 0.034 Uiso 1 1 calc R
C17 C 0.5266(7) -0.0497(10) 0.4223(7) 0.026(2) Uani 1 1 d .
H17 H 0.5101 -0.0979 0.4527 0.031 Uiso 1 1 calc R
C19 C 0.5153(6) 0.0133(9) 0.3031(6) 0.023(2) Uani 1 1 d .
H19 H 0.4907 0.0094 0.2500 0.027 Uiso 1 1 calc R
N6 N 0.7482(5) -0.2010(8) 0.4916(5) 0.0208(19) Uani 1 1 d .
C27 C 0.6864(7) -0.3521(9) 0.4060(6) 0.026(2) Uani 1 1 d .
H27 H 0.6704 -0.4295 0.3982 0.031 Uiso 1 1 calc R
C30 C 0.7388(6) -0.1334(9) 0.4317(6) 0.022(2) Uani 1 1 d .
H30 H 0.7591 -0.0580 0.4405 0.027 Uiso 1 1 calc R
C26 C 0.7211(7) -0.3086(10) 0.4764(7) 0.027(2) Uani 1 1 d .
H26 H 0.7265 -0.3568 0.5171 0.033 Uiso 1 1 calc R
C29 C 0.7008(8) -0.1712(10) 0.3594(6) 0.028(3) Uani 1 1 d .
H29 H 0.6925 -0.1210 0.3190 0.034 Uiso 1 1 calc R
C28 C 0.6748(8) -0.2816(10) 0.3455(7) 0.033(3) Uani 1 1 d .
H28 H 0.6494 -0.3092 0.2956 0.040 Uiso 1 1 calc R
Cl1 Cl 0.61100(15) 0.3645(2) 0.36397(13) 0.0184(5) Uani 1 1 d .
Cl3 Cl 0.78197(14) 0.07303(19) 0.58426(13) 0.0154(4) Uani 1 1 d .
Cl2 Cl 0.80618(15) 0.4260(2) 0.57908(13) 0.0170(5) Uani 1 1 d .
Cl4 Cl 0.76986(14) 0.1282(2) 0.36265(13) 0.0163(4) Uani 1 1 d .
Li1 Li 0.7961(12) -0.1253(15) 0.5925(11) 0.023(4) Uani 1 1 d .

loop_
_atom_site_aniso_label
_atom_site_aniso_U_11
_atom_site_aniso_U_22
_atom_site_aniso_U_33
_atom_site_aniso_U_23
_atom_site_aniso_U_13
_atom_site_aniso_U_12
U1 0.01345(16) 0.01062(15) 0.01000(15) 0.00146(14) 0.00208(11) -0.00060(14)
N5 0.015(4) 0.022(4) 0.020(4) -0.002(3) 0.007(3) 0.000(3)
C23 0.027(6) 0.026(6) 0.027(6) 0.001(5) 0.014(5) -0.008(5)
C25 0.020(5) 0.019(5) 0.024(5) 0.002(4) 0.006(4) 0.003(4)
C21 0.028(6) 0.013(5) 0.017(5) -0.002(4) 0.003(4) 0.001(4)
C24 0.028(6) 0.017(5) 0.042(7) -0.006(5) 0.018(5) -0.006(4)
C22 0.020(5) 0.026(6) 0.028(5) -0.007(5) 0.006(4) 0.009(5)
N3 0.019(4) 0.014(4) 0.015(4) 0.004(3) 0.005(3) 0.000(3)
N1 0.014(4) 0.014(4) 0.013(4) 0.002(3) 0.001(3) -0.003(3)
N2 0.019(4) 0.013(4) 0.017(4) 0.001(3) 0.009(3) -0.002(3)
C8 0.017(5) 0.024(6) 0.031(6) 0.009(5) 0.004(4) 0.004(4)
C6 0.023(5) 0.017(5) 0.020(5) 0.001(4) 0.008(4) -0.004(4)
C9 0.021(5) 0.024(5) 0.029(6) -0.001(5) 0.010(5) 0.001(4)
C10 0.018(5) 0.021(5) 0.020(5) 0.000(4) 0.004(4) 0.000(4)
C7 0.021(5) 0.023(5) 0.017(5) 0.008(4) -0.001(4) -0.005(4)
C12 0.032(6) 0.025(5) 0.014(5) -0.003(4) 0.013(4) -0.003(5)
C15 0.024(5) 0.031(6) 0.019(5) 0.007(4) 0.012(4) 0.005(5)
C14 0.022(6) 0.035(7) 0.032(6) 0.006(5) 0.010(5) 0.005(5)
C11 0.025(5) 0.015(5) 0.009(4) 0.000(3) 0.003(4) 0.001(4)
N7 0.023(5) 0.026(5) 0.009(4) -0.001(3) 0.000(3) 0.010(4)
C13 0.033(6) 0.022(5) 0.028(6) -0.004(4) 0.021(5) -0.002(5)
C31 0.025(5) 0.027(6) 0.029(6) 0.004(5) 0.014(5) 0.002(4)
C34 0.023(6) 0.068(10) 0.026(6) 0.008(6) 0.007(5) -0.012(6)
C35 0.036(7) 0.026(6) 0.018(5) 0.003(4) 0.004(5) -0.006(5)
C33 0.025(6) 0.081(12) 0.027(6) 0.011(7) 0.008(5) 0.019(7)
C32 0.032(7) 0.065(10) 0.023(6) 0.003(6) 0.014(5) 0.025(7)
C2 0.023(5) 0.018(5) 0.017(5) 0.006(4) 0.007(4) 0.000(4)
C5 0.016(5) 0.023(5) 0.020(5) -0.004(4) 0.004(4) -0.005(4)
C3 0.034(6) 0.019(5) 0.029(6) 0.004(4) 0.017(5) -0.004(5)
C1 0.024(5) 0.014(5) 0.014(4) 0.007(4) 0.009(4) -0.001(4)
C4 0.027(6) 0.018(5) 0.025(5) -0.002(4) 0.008(5) -0.007(4)
N4 0.014(4) 0.015(4) 0.011(4) 0.001(3) 0.001(3) -0.004(3)
C16 0.026(5) 0.021(5) 0.023(5) 0.004(4) 0.013(5) 0.002(4)
C20 0.019(5) 0.018(5) 0.009(4) -0.005(4) 0.000(4) -0.011(4)
C18 0.028(6) 0.023(6) 0.030(6) -0.008(5) 0.008(5) -0.013(5)
C17 0.028(6) 0.024(6) 0.030(6) 0.004(5) 0.017(5) -0.010(5)
C19 0.019(5) 0.024(5) 0.020(5) -0.009(4) 0.002(4) -0.009(4)
N6 0.019(4) 0.017(4) 0.021(5) 0.000(3) 0.002(4) 0.000(3)
C27 0.034(6) 0.013(5) 0.028(6) -0.007(4) 0.010(5) -0.002(4)
C30 0.014(5) 0.021(5) 0.023(5) -0.009(4) 0.000(4) -0.001(4)
C26 0.029(6) 0.017(5) 0.025(6) -0.001(4) 0.001(5) -0.001(4)
C29 0.040(7) 0.022(6) 0.019(5) 0.001(4) 0.007(5) 0.001(5)
C28 0.046(7) 0.025(6) 0.020(5) -0.005(4) 0.005(5) 0.001(5)
Cl1 0.0158(11) 0.0177(11) 0.0148(10) 0.0073(9) -0.0010(9) -0.0012(9)
Cl3 0.0174(11) 0.0117(10) 0.0160(11) 0.0030(8) 0.0056(9) 0.0009(8)
Cl2 0.0177(11) 0.0171(11) 0.0155(11) -0.0019(9) 0.0060(9) -0.0012(9)
Cl4 0.0190(11) 0.0156(10) 0.0141(10) -0.0015(9) 0.0065(9) -0.0023(9)
Li1 0.026(9) 0.013(8) 0.037(11) -0.004(8) 0.020(8) -0.003(7)

loop_
_atom_type_symbol
_atom_type_description
_atom_type_scat_dispersion_real
_atom_type_scat_dispersion_imag
_atom_type_scat_source
C C 0.0033 0.0016 'International Tables Vol C Tables 4.2.6.8 and 6.1.1.4'
H H 0.0000 0.0000 'International Tables Vol C Tables 4.2.6.8 and 6.1.1.4'
N N 0.0061 0.0033 'International Tables Vol C Tables 4.2.6.8 and 6.1.1.4'
Cl Cl 0.1484 0.1585 'International Tables Vol C Tables 4.2.6.8 and 6.1.1.4'
U U -9.6767 9.6646 'International Tables Vol C Tables 4.2.6.8 and 6.1.1.4'
Li Li -0.0003 0.0001 'International Tables Vol C Tables 4.2.6.8 and 6.1.1.4'

loop_
_geom_angle_atom_site_label_1
_geom_angle_atom_site_label_2
_geom_angle_atom_site_label_3
_geom_angle
N1 U1 N2 72.9(2)
N1 U1 N4 131.0(2)
N2 U1 N4 130.2(2)
N1 U1 N3 131.0(2)
N2 U1 N3 129.5(2)
N4 U1 N3 72.6(2)
N1 U1 Cl2 76.55(18)
N2 U1 Cl2 76.38(18)
N4 U1 Cl2 142.89(18)
N3 U1 Cl2 70.31(18)
N1 U1 Cl4 74.22(18)
N2 U1 Cl4 76.22(18)
N4 U1 Cl4 72.53(18)
N3 U1 Cl4 145.09(18)
Cl2 U1 Cl4 144.57(7)
N1 U1 Cl1 73.69(18)
N2 U1 Cl1 146.21(18)
N4 U1 Cl1 71.61(18)
N3 U1 Cl1 77.85(18)
Cl2 U1 Cl1 100.34(7)
Cl4 U1 Cl1 90.27(7)
N1 U1 Cl3 144.64(18)
N2 U1 Cl3 71.78(17)
N4 U1 Cl3 75.03(17)
N3 U1 Cl3 74.32(17)
Cl2 U1 Cl3 94.75(7)
Cl4 U1 Cl3 97.58(7)
Cl1 U1 Cl3 141.53(7)
C21 N5 C25 118.6(9)
C21 N5 Li1 119.6(9)
C25 N5 Li1 118.1(9)
C24 C23 C22 118.2(10)
N5 C25 C24 121.4(10)
N5 C21 C22 123.5(10)
C23 C24 C25 119.6(11)
C21 C22 C23 118.6(10)
C15 N3 C11 115.5(9)
C15 N3 U1 123.9(7)
C11 N3 U1 119.8(7)
C5 N1 C1 116.8(9)
C5 N1 U1 123.8(7)
C1 N1 U1 119.0(6)
C10 N2 C6 116.9(9)
C10 N2 U1 125.6(7)
C6 N2 U1 116.1(7)
C7 C8 C9 118.1(10)
N2 C6 C7 122.5(10)
C8 C9 C10 119.1(11)
N2 C10 C9 123.6(10)
C8 C7 C6 119.7(10)
C11 C12 C13 120.4(10)
N3 C15 C14 124.8(10)
C13 C14 C15 119.0(11)
N3 C11 C12 123.0(10)
C35 N7 C31 117.6(10)
C35 N7 Li1 121.2(10)
C31 N7 Li1 121.2(9)
C14 C13 C12 117.3(10)
N7 C31 C32 123.3(12)
C33 C34 C35 118.8(13)
N7 C35 C34 123.8(13)
C34 C33 C32 119.1(12)
C33 C32 C31 117.4(13)
C3 C2 C1 118.5(10)
N1 C5 C4 122.9(10)
C2 C3 C4 118.2(10)
N1 C1 C2 124.0(10)
C5 C4 C3 119.5(10)
C16 N4 C20 117.3(9)
C16 N4 U1 125.0(7)
C20 N4 U1 117.6(6)
N4 C16 C17 123.0(10)
N4 C20 C19 122.7(9)
C19 C18 C17 119.0(10)
C16 C17 C18 118.7(10)
C20 C19 C18 119.3(10)
C30 N6 C26 116.8(10)
C30 N6 Li1 115.8(9)
C26 N6 Li1 127.3(10)
C26 C27 C28 119.0(11)
N6 C30 C29 122.0(10)
C27 C26 N6 123.6(11)
C30 C29 C28 120.0(11)
C27 C28 C29 118.4(11)
Li1 Cl3 U1 139.8(5)
N6 Li1 N7 108.4(9)
N6 Li1 N5 100.0(9)
N7 Li1 N5 108.1(10)
N6 Li1 Cl3 112.5(9)
N7 Li1 Cl3 111.0(8)
N5 Li1 Cl3 116.2(8)

loop_
_geom_bond_atom_site_label_1
_geom_bond_atom_site_label_2
_geom_bond_distance
U1 N1 2.739(8)
U1 N2 2.772(8)
U1 N4 2.776(8)
U1 N3 2.784(9)
U1 Cl2 2.793(2)
U1 Cl4 2.804(2)
U1 Cl1 2.803(2)
U1 Cl3 2.904(2)
N5 C21 1.322(14)
N5 C25 1.351(14)
N5 Li1 2.08(2)
C23 C24 1.377(16)
C23 C22 1.403(16)
C25 C24 1.380(15)
C21 C22 1.362(16)
N3 C15 1.329(13)
N3 C11 1.364(12)
N1 C5 1.355(13)
N1 C1 1.335(12)
N2 C10 1.335(13)
N2 C6 1.355(13)
C8 C7 1.372(17)
C8 C9 1.387(16)
C6 C7 1.390(15)
C9 C10 1.382(15)
C12 C11 1.367(14)
C12 C13 1.383(16)
C15 C14 1.381(16)
C14 C13 1.378(17)
N7 C35 1.317(15)
N7 C31 1.343(14)
N7 Li1 2.04(2)
C31 C32 1.383(16)
C34 C33 1.36(2)
C34 C35 1.378(17)
C33 C32 1.40(2)
C2 C3 1.384(15)
C2 C1 1.397(13)
C5 C4 1.384(15)
C3 C4 1.392(16)
N4 C16 1.346(13)
N4 C20 1.347(12)
C16 C17 1.397(15)
C20 C19 1.400(13)
C18 C19 1.371(16)
C18 C17 1.384(16)
N6 C30 1.369(14)
N6 C26 1.347(14)
N6 Li1 2.01(2)
C27 C26 1.361(16)
C27 C28 1.391(17)
C30 C29 1.371(15)
C29 C28 1.372(17)
Cl3 Li1 2.352(18)

loop_
_geom_torsion_atom_site_label_1
_geom_torsion_atom_site_label_2
_geom_torsion_atom_site_label_3
_geom_torsion_atom_site_label_4
_geom_torsion
C21 N5 C25 C24 4.2(16)
Li1 N5 C25 C24 -153.9(11)
C25 N5 C21 C22 -3.0(16)
Li1 N5 C21 C22 154.8(11)
C22 C23 C24 C25 1.2(18)
N5 C25 C24 C23 -3.3(18)
N5 C21 C22 C23 0.9(17)
C24 C23 C22 C21 0.0(17)
N1 U1 N3 C15 62.7(9)
N2 U1 N3 C15 164.8(8)
N4 U1 N3 C15 -67.0(8)
Cl2 U1 N3 C15 113.1(9)
Cl4 U1 N3 C15 -65.3(9)
Cl1 U1 N3 C15 7.3(8)
Cl3 U1 N3 C15 -145.9(9)
N1 U1 N3 C11 -106.6(7)
N2 U1 N3 C11 -4.5(8)
N4 U1 N3 C11 123.7(7)
Cl2 U1 N3 C11 -56.2(7)
Cl4 U1 N3 C11 125.5(6)
Cl1 U1 N3 C11 -162.0(7)
Cl3 U1 N3 C11 44.8(7)
N2 U1 N1 C5 -56.4(8)
N4 U1 N1 C5 174.8(7)
N3 U1 N1 C5 71.5(9)
Cl2 U1 N1 C5 23.3(8)
Cl4 U1 N1 C5 -136.5(8)
Cl1 U1 N1 C5 128.5(8)
Cl3 U1 N1 C5 -55.8(9)
N2 U1 N1 C1 130.9(8)
N4 U1 N1 C1 2.1(9)
N3 U1 N1 C1 -101.2(8)
Cl2 U1 N1 C1 -149.4(8)
Cl4 U1 N1 C1 50.8(7)
Cl1 U1 N1 C1 -44.2(7)
Cl3 U1 N1 C1 131.5(6)
N1 U1 N2 C10 -65.2(8)
N4 U1 N2 C10 64.5(9)
N3 U1 N2 C10 165.4(7)
Cl2 U1 N2 C10 -145.1(8)
Cl4 U1 N2 C10 12.2(8)
Cl1 U1 N2 C10 -56.8(9)
Cl3 U1 N2 C10 115.2(8)
N1 U1 N2 C6 128.8(7)
N4 U1 N2 C6 -101.5(7)
N3 U1 N2 C6 -0.6(8)
Cl2 U1 N2 C6 48.9(7)
Cl4 U1 N2 C6 -153.7(7)
Cl1 U1 N2 C6 137.2(6)
Cl3 U1 N2 C6 -50.8(7)
C10 N2 C6 C7 -2.0(15)
U1 N2 C6 C7 165.2(8)
C7 C8 C9 C10 -2.2(17)
C6 N2 C10 C9 2.0(15)
U1 N2 C10 C9 -163.8(8)
C8 C9 C10 N2 0.1(17)
C9 C8 C7 C6 2.2(17)
N2 C6 C7 C8 -0.1(16)
C11 N3 C15 C14 -1.3(17)
U1 N3 C15 C14 -171.0(9)
N3 C15 C14 C13 1.2(19)
C15 N3 C11 C12 1.1(15)
U1 N3 C11 C12 171.2(8)
C13 C12 C11 N3 -0.7(17)
C15 C14 C13 C12 -0.6(18)
C11 C12 C13 C14 0.4(17)
C35 N7 C31 C32 -0.4(17)
Li1 N7 C31 C32 -179.1(11)
C31 N7 C35 C34 0.6(17)
Li1 N7 C35 C34 179.4(11)
C33 C34 C35 N7 0.6(19)
C35 C34 C33 C32 -2(2)
C34 C33 C32 C31 2.2(19)
N7 C31 C32 C33 -1.0(19)
C1 N1 C5 C4 0.7(16)
U1 N1 C5 C4 -172.1(8)
C1 C2 C3 C4 2.4(16)
C5 N1 C1 C2 0.5(15)
U1 N1 C1 C2 173.7(8)
C3 C2 C1 N1 -2.1(17)
N1 C5 C4 C3 -0.3(17)
C2 C3 C4 C5 -1.3(17)
N1 U1 N4 C16 -179.8(7)
N2 U1 N4 C16 77.2(9)
N3 U1 N4 C16 -50.2(8)
Cl2 U1 N4 C16 -50.0(9)
Cl4 U1 N4 C16 130.9(8)
Cl1 U1 N4 C16 -132.8(8)
Cl3 U1 N4 C16 27.8(8)
N1 U1 N4 C20 2.8(9)
N2 U1 N4 C20 -100.2(8)
N3 U1 N4 C20 132.4(8)
Cl2 U1 N4 C20 132.5(7)
Cl4 U1 N4 C20 -46.5(7)
Cl1 U1 N4 C20 49.8(7)
Cl3 U1 N4 C20 -149.7(8)
C20 N4 C16 C17 1.3(16)
U1 N4 C16 C17 -176.1(8)
C16 N4 C20 C19 -1.0(16)
U1 N4 C20 C19 176.7(8)
N4 C16 C17 C18 -1.0(18)
C19 C18 C17 C16 0.2(18)
N4 C20 C19 C18 0.3(17)
C17 C18 C19 C20 0.1(18)
C26 N6 C30 C29 2.4(16)
Li1 N6 C30 C29 -174.5(11)
C28 C27 C26 N6 -2.7(19)
C30 N6 C26 C27 0.7(17)
Li1 N6 C26 C27 177.3(11)
N6 C30 C29 C28 -3.4(19)
C26 C27 C28 C29 1.7(19)
C30 C29 C28 C27 1(2)
N1 U1 Cl3 Li1 -89.6(8)
N2 U1 Cl3 Li1 -89.0(7)
N4 U1 Cl3 Li1 53.3(7)
N3 U1 Cl3 Li1 129.0(7)
Cl2 U1 Cl3 Li1 -163.0(7)
Cl4 U1 Cl3 Li1 -16.2(7)
Cl1 U1 Cl3 Li1 83.8(7)
C30 N6 Li1 N7 -102.4(11)
C26 N6 Li1 N7 81.0(13)
C30 N6 Li1 N5 144.6(9)
C26 N6 Li1 N5 -32.0(14)
C30 N6 Li1 Cl3 20.6(12)
C26 N6 Li1 Cl3 -156.0(9)
C35 N7 Li1 N6 146.4(10)
C31 N7 Li1 N6 -34.8(14)
C35 N7 Li1 N5 -106.1(11)
C31 N7 Li1 N5 72.7(12)
C35 N7 Li1 Cl3 22.4(14)
C31 N7 Li1 Cl3 -158.8(9)
C21 N5 Li1 N6 -85.9(11)
C25 N5 Li1 N6 72.0(11)
C21 N5 Li1 N7 160.9(9)
C25 N5 Li1 N7 -41.2(13)
C21 N5 Li1 Cl3 35.4(14)
C25 N5 Li1 Cl3 -166.6(9)
U1 Cl3 Li1 N6 -15.2(13)
U1 Cl3 Li1 N7 106.4(9)
U1 Cl3 Li1 N5 -129.6(7)
